data_2312128
loop_
_publ_author_name
'Kollitz, Megan R.'
'Lappin, A. Graham'
'Oliver, Allen G.'

_publ_section_title
;
 Double-salt formation in crystal structures containing
 [Co(en)<sub>3</sub>]Cl<sub>3</sub>.
;
_journal_coeditor_code ZO3032
_journal_issue 'Pt 5'
_journal_name_full 'Acta crystallographica. Section C, Structural chemistry'
_journal_page_first 164
_journal_page_last 169
_journal_paper_doi 10.1107/S2053229623002711
_journal_volume 79
_journal_year 2023
_chemical_formula_iupac 'N H4 [Co (C2 H8 N2)3]2 Cl7, 6H2 O'
_chemical_formula_moiety '2(C6 H24 Co N6 3+), H4 N +, 7(Cl -), 6(H2 O)'
_chemical_formula_sum 'C12 H64 Cl7 Co2 N13 O6'
_chemical_formula_weight 852.77
_chemical_name_systematic
;
Ammonium bis[tris(ethane-1,2-diamine-\k^2^<i>N</i>,<i>N</i>')cobalt(III)]
heptachloride hexahydrate
;
_space_group_crystal_system trigonal
_space_group_IT_number 165
_space_group_name_Hall '-P 3 2"c'
_space_group_name_H-M_alt 'P -3 c 1'
_atom_sites_solution_hydrogens mixed
_atom_sites_solution_primary dual
_atom_sites_solution_secondary difmap
_audit_creation_method SHELXL-2018/3
_cell_angle_alpha 90
_cell_angle_beta 90
_cell_angle_gamma 120
_cell_formula_units_Z 2
_cell_length_a 11.4131(14)
_cell_length_b 11.4131(14)
_cell_length_c 15.578(3)
_cell_measurement_reflns_used 3346
_cell_measurement_temperature 120(2)
_cell_measurement_theta_max 25.85
_cell_measurement_theta_min 3.33
_cell_volume 1757.3(5)
_computing_cell_refinement
;
SAINT (Bruker, 2015)
;
_computing_data_collection
;
APEX3 (Bruker, 2015)
;
_computing_data_reduction
;
SAINT (Bruker, 2015)
;
_computing_molecular_graphics
;
XP (Bruker, 2015) and Mercury (Macrae <i>et al.</i>,  2020)
;
_computing_publication_material
;
CIFTAB (Sheldrick, 2008)
;
_computing_structure_refinement
;
SHELXL2018 (Sheldrick, 2015<i>b</i>)
;
_computing_structure_solution
;
SHELXT2018 (Sheldrick, 2015<i>a</i>)
;
_diffrn_ambient_temperature 120(2)
_diffrn_detector_area_resol_mean 8.33
_diffrn_measured_fraction_theta_full 1.000
_diffrn_measured_fraction_theta_max 0.998
_diffrn_measurement_device_type 'Bruker APEXII'
_diffrn_measurement_method 'combination of \w and \f-scans '
_diffrn_radiation_type MoK\a
_diffrn_radiation_wavelength 0.71073
_diffrn_reflns_av_R_equivalents 0.0980
_diffrn_reflns_av_unetI/netI 0.0330
_diffrn_reflns_limit_h_max 15
_diffrn_reflns_limit_h_min -15
_diffrn_reflns_limit_k_max 15
_diffrn_reflns_limit_k_min -15
_diffrn_reflns_limit_l_max 20
_diffrn_reflns_limit_l_min -20
_diffrn_reflns_number 27047
_diffrn_reflns_theta_full 25.242
_diffrn_reflns_theta_max 28.290
_diffrn_reflns_theta_min 1.307
_diffrn_source 'fine-focus sealed tube'
_exptl_absorpt_coefficient_mu 1.524
_exptl_absorpt_correction_T_max 0.7457
_exptl_absorpt_correction_T_min 0.6653
_exptl_absorpt_correction_type numerical
_exptl_absorpt_process_details
;
(SADABS; Krause <i>et al.</i>, 2015)
;
_exptl_crystal_colour yellow
_exptl_crystal_density_diffrn 1.612
_exptl_crystal_description tablet
_exptl_crystal_F_000 896
_exptl_crystal_size_max 0.155
_exptl_crystal_size_mid 0.119
_exptl_crystal_size_min 0.050
_refine_diff_density_max 0.484
_refine_diff_density_min -0.591
_refine_ls_extinction_method none
_refine_ls_goodness_of_fit_ref 1.039
_refine_ls_hydrogen_treatment mixed
_refine_ls_matrix_type full
_refine_ls_number_parameters 71
_refine_ls_number_reflns 1469
_refine_ls_number_restraints 5
_refine_ls_restrained_S_all 1.038
_refine_ls_R_factor_all 0.0445
_refine_ls_R_factor_gt 0.0330
_refine_ls_shift/su_max 0.000
_refine_ls_shift/su_mean 0.000
_refine_ls_structure_factor_coef Fsqd
_refine_ls_weighting_details 'w=1/[\s^2^(Fo^2^)+(0.0301P)^2^+1.4452P] where P=(Fo^2^+2Fc^2^)/3'
_refine_ls_weighting_scheme calc
_refine_ls_wR_factor_gt 0.0644
_refine_ls_wR_factor_ref 0.0685
_reflns_number_gt 1260
_reflns_number_total 1469
_reflns_threshold_expression 'I > 2\s(I)'
_cod_data_source_file zo3032sup1.cif
_cod_data_source_block Coen3NH4Cl
_cod_database_code 2312128
_shelx_space_group_comment
;
The symmetry employed for this shelxl refinement is uniquely defined
by the following loop, which should always be used as a source of
symmetry information in preference to the above space-group names.
They are only intended as comments.
;
_shelx_estimated_absorpt_t_min 0.798
_shelx_estimated_absorpt_t_max 0.928

loop_
_space_group_symop_operation_xyz
'x, y, z'
'-y, x-y, z'
'-x+y, -x, z'
'y, x, -z+1/2'
'x-y, -y, -z+1/2'
'-x, -x+y, -z+1/2'
'-x, -y, -z'
'y, -x+y, -z'
'x-y, x, -z'
'-y, -x, z-1/2'
'-x+y, y, z-1/2'
'x, x-y, z-1/2'

loop_
_atom_site_type_symbol
_atom_site_label
_atom_site_fract_x
_atom_site_fract_y
_atom_site_fract_z
_atom_site_U_iso_or_equiv
_atom_site_adp_type
_atom_site_calc_flag
_atom_site_occupancy
_atom_site_disorder_assembly
_atom_site_disorder_group
Co Co1 0.666667 0.333333 0.37978(5) 0.00977(13) Uani d 1 . .
N N1 0.8133(2) 0.4671(2) 0.30820(16) 0.0154(5) Uani d 1 . .
H H1A 0.890914 0.465802 0.319139 0.018 Uiso calc 1 . .
H H1B 0.792245 0.447246 0.251744 0.018 Uiso calc 1 . .
N N2 0.6988(2) 0.4889(2) 0.45190(15) 0.0140(5) Uani d 1 . .
H H2A 0.628412 0.504544 0.446621 0.017 Uiso calc 1 . .
H H2B 0.705404 0.470622 0.507983 0.017 Uiso calc 1 . .
C C1 0.8328(3) 0.6030(3) 0.32760(19) 0.0161(6) Uani d 1 . .
H H1C 0.760939 0.614698 0.300342 0.019 Uiso calc 1 . .
H H1D 0.921769 0.674723 0.306267 0.019 Uiso calc 1 . .
C C2 0.8257(3) 0.6096(3) 0.4241(2) 0.0159(7) Uani d 1 . .
H H2C 0.904636 0.610021 0.450762 0.019 Uiso calc 1 . .
H H2D 0.825809 0.693122 0.441502 0.019 Uiso calc 1 . .
N N3 1.000000 1.000000 0.250000 0.0170(15) Uani d 1 . .
H H3NA 1.000000 1.0734(9) 0.250000 0.025 Uiso d 1 . .
H H3NB 1.000000 1.000000 0.1956(7) 0.025 Uiso d 0.5 . .
O O1 0.7786(3) 0.8839(3) 0.35267(19) 0.0501(9) Uani d 1 . .
H H1OA 0.706(3) 0.808(3) 0.361(3) 0.075 Uiso d 1 . .
H H1OB 0.814(4) 0.897(5) 0.4027(15) 0.075 Uiso d 1 . .
Cl Cl1 0.50318(7) 0.60476(7) 0.37741(5) 0.01876(15) Uani d 1 . .
Cl Cl2 1.000000 1.000000 0.500000 0.0251(5) Uani d 1 . .

loop_
_atom_site_aniso_label
_atom_site_aniso_U_11
_atom_site_aniso_U_22
_atom_site_aniso_U_33
_atom_site_aniso_U_12
_atom_site_aniso_U_13
_atom_site_aniso_U_23
Co1 0.00976(16) 0.00976(16) 0.0098(3) 0.00488(8) 0.000 0.000
N1 0.0169(13) 0.0137(12) 0.0144(11) 0.0068(10) 0.0009(10) 0.0015(10)
N2 0.0159(12) 0.0148(12) 0.0126(11) 0.0088(11) 0.0002(10) -0.0001(10)
C1 0.0191(16) 0.0113(16) 0.0179(16) 0.0075(14) 0.0012(13) 0.0043(12)
C2 0.0138(15) 0.0101(15) 0.0175(15) 0.0012(13) -0.0021(13) -0.0014(12)
N3 0.021(2) 0.021(2) 0.009(3) 0.0105(12) 0.000 0.000
O1 0.067(2) 0.0232(14) 0.0504(19) 0.0150(14) -0.0312(16) 0.0013(13)
Cl1 0.0217(3) 0.0245(3) 0.0161(3) 0.0160(3) -0.0028(4) -0.0032(4)
Cl2 0.0213(7) 0.0213(7) 0.0328(11) 0.0106(4) 0.000 0.000

loop_
_atom_type_symbol
_atom_type_description
_atom_type_scat_dispersion_real
_atom_type_scat_dispersion_imag
_atom_type_scat_source
C C 0.0033 0.0016 'International Tables Vol C Tables 4.2.6.8 and 6.1.1.4'
H H 0.0000 0.0000 'International Tables Vol C Tables 4.2.6.8 and 6.1.1.4'
N N 0.0061 0.0033 'International Tables Vol C Tables 4.2.6.8 and 6.1.1.4'
O O 0.0106 0.0060 'International Tables Vol C Tables 4.2.6.8 and 6.1.1.4'
Cl Cl 0.1484 0.1585 'International Tables Vol C Tables 4.2.6.8 and 6.1.1.4'
Co Co 0.3494 0.9721 'International Tables Vol C Tables 4.2.6.8 and 6.1.1.4'

loop_
_geom_angle_atom_site_label_1
_geom_angle_atom_site_label_2
_geom_angle_atom_site_label_3
_geom_angle_site_symmetry_1
_geom_angle_site_symmetry_3
_geom_angle
_geom_angle_publ_flag
N1 Co1 N1 3_665 . 90.67(11) ?
N1 Co1 N1 3_665 2_655 90.67(11) ?
N1 Co1 N1 . 2_655 90.67(11) ?
N1 Co1 N2 3_665 3_665 85.44(9) ?
N1 Co1 N2 . 3_665 93.34(10) ?
N1 Co1 N2 2_655 3_665 174.44(10) ?
N1 Co1 N2 3_665 2_655 93.34(10) ?
N1 Co1 N2 . 2_655 174.44(10) ?
N1 Co1 N2 2_655 2_655 85.44(9) ?
N2 Co1 N2 3_665 2_655 90.81(10) ?
N1 Co1 N2 3_665 . 174.44(10) ?
N1 Co1 N2 . . 85.44(9) ?
N1 Co1 N2 2_655 . 93.34(10) ?
N2 Co1 N2 3_665 . 90.81(10) ?
N2 Co1 N2 2_655 . 90.81(10) ?
C1 N1 Co1 . . 108.85(19) ?
C1 N1 H1A . . 109.9 ?
Co1 N1 H1A . . 109.9 ?
C1 N1 H1B . . 109.9 ?
Co1 N1 H1B . . 109.9 ?
H1A N1 H1B . . 108.3 ?
C2 N2 Co1 . . 109.06(18) ?
C2 N2 H2A . . 109.9 ?
Co1 N2 H2A . . 109.9 ?
C2 N2 H2B . . 109.9 ?
Co1 N2 H2B . . 109.9 ?
H2A N2 H2B . . 108.3 ?
N1 C1 C2 . . 105.7(3) ?
N1 C1 H1C . . 110.6 ?
C2 C1 H1C . . 110.6 ?
N1 C1 H1D . . 110.6 ?
C2 C1 H1D . . 110.6 ?
H1C C1 H1D . . 108.7 ?
N2 C2 C1 . . 107.3(3) ?
N2 C2 H2C . . 110.3 ?
C1 C2 H2C . . 110.3 ?
N2 C2 H2D . . 110.3 ?
C1 C2 H2D . . 110.3 ?
H2C C2 H2D . . 108.5 ?
H3NA N3 H3NB . . 90.0000(10) ?
H3NA N3 H3NA . 2_765 120.000(2) ?
H3NB N3 H3NA . 2_765 90.000(8) ?
H3NA N3 H3NA . 3_675 120.000(11) ?
H3NB N3 H3NA . 3_675 90.000(4) ?
H3NA N3 H3NA 2_765 3_675 120.000(4) ?
H3NA N3 H3NB . 4 90.0000(10) ?
H3NB N3 H3NB . 4 180.0 ?
H3NA N3 H3NB 2_765 4 90.000(3) ?
H3NA N3 H3NB 3_675 4 90.000(2) ?
H1OA O1 H1OB . . 100(2) ?

loop_
_geom_bond_atom_site_label_1
_geom_bond_atom_site_label_2
_geom_bond_site_symmetry_2
_geom_bond_distance
_geom_bond_publ_flag
Co1 N1 3_665 1.954(2) ?
Co1 N1 . 1.954(2) ?
Co1 N1 2_655 1.954(2) ?
Co1 N2 3_665 1.974(2) ?
Co1 N2 2_655 1.974(2) ?
Co1 N2 . 1.974(2) ?
N1 C1 . 1.484(4) ?
N1 H1A . 0.9100 ?
N1 H1B . 0.9100 ?
N2 C2 . 1.479(4) ?
N2 H2A . 0.9100 ?
N2 H2B . 0.9100 ?
C1 C2 . 1.510(4) ?
C1 H1C . 0.9900 ?
C1 H1D . 0.9900 ?
C2 H2C . 0.9900 ?
C2 H2D . 0.9900 ?
N3 H3NA . 0.838(10) ?
N3 H3NB . 0.847(10) ?
N3 H3NA 2_765 0.837(10) ?
N3 H3NA 3_675 0.837(10) ?
N3 H3NB 4 0.847(10) ?
O1 H1OA . 0.853(10) ?
O1 H1OB . 0.854(10) ?

loop_
_geom_hbond_atom_site_label_D
_geom_hbond_atom_site_label_H
_geom_hbond_atom_site_label_A
_geom_hbond_site_symmetry_A
_geom_hbond_distance_DH
_geom_hbond_distance_HA
_geom_hbond_distance_DA
_geom_hbond_angle_DHA
_geom_hbond_publ_flag
N1 H1A Cl1 3_665 0.91 2.42 3.315(3) 166.1 yes
N1 H1B Cl1 5_665 0.91 2.57 3.283(3) 136.0 yes
N2 H2A Cl1 . 0.91 2.48 3.322(2) 154.0 yes
N2 H2B Cl1 7_666 0.91 2.75 3.326(2) 122.5 yes
N2 H2B Cl1 9_656 0.91 2.71 3.452(2) 139.0 yes
N3 H3NA O1 3_675 0.838(10) 2.197(6) 2.711(3) 119.7(2) yes
N3 H3NA O1 5_675 0.838(10) 2.197(6) 2.711(3) 119.7(2) yes
N3 H3NB O1 4 0.847(10) 2.314(5) 2.711(3) 109.0(2) yes
N3 H3NA O1 5_675 0.838(10) 2.197(6) 2.711(3) 119.7(2) yes
N3 H3NB O1 6_765 0.847(10) 2.314(5) 2.711(3) 109.0(2) yes
O1 H1OB Cl2 . 0.854(10) 2.39(2) 3.171(3) 153(4) yes

loop_
_geom_torsion_atom_site_label_1
_geom_torsion_atom_site_label_2
_geom_torsion_atom_site_label_3
_geom_torsion_atom_site_label_4
_geom_torsion_site_symmetry_1
_geom_torsion_site_symmetry_2
_geom_torsion_site_symmetry_3
_geom_torsion_site_symmetry_4
_geom_torsion
_geom_torsion_publ_flag
Co1 N1 C1 C2 . . . . 43.3(3) ?
Co1 N2 C2 C1 . . . . 37.3(3) ?
N1 C1 C2 N2 . . . . -52.4(4) ?

_cod_database_fobs_code 2312128
